data_1564426
loop_
_publ_author_name
'Bikas, Rahman'
'Valadbeigi, Younes'
'Otr\;eba, Marta'
'Lis, Tadeusz'

_publ_section_title
;
 Mechanistic studies on the in-situ generation of furoxan ring during the
 formation of Cu(II) coordination compound from dioxime ligand:
 Theoretical and experimental study
;
_journal_name_full 'Inorganica Chimica Acta'
_journal_page_first 119756
_journal_paper_doi 10.1016/j.ica.2020.119756
_journal_volume 510
_journal_year 2020
_chemical_formula_moiety 'C12 H8 Cu N6 O8'
_chemical_formula_sum 'C12 H8 Cu N6 O8'
_chemical_formula_weight 427.78
_space_group_crystal_system orthorhombic
_space_group_IT_number 61
_space_group_name_Hall '-P 2ac 2ab'
_space_group_name_H-M_alt 'P b c a'
_atom_sites_solution_hydrogens geom
_cell_angle_alpha 90
_cell_angle_beta 90
_cell_angle_gamma 90
_cell_formula_units_Z 8
_cell_length_a 10.468(3)
_cell_length_b 14.359(4)
_cell_length_c 20.227(5)
_cell_measurement_reflns_used 15525
_cell_measurement_temperature 100(2)
_cell_measurement_theta_max 25
_cell_measurement_theta_min 3
_cell_volume 3040.3(14)
_computing_cell_refinement 'CrysAlis RED; Oxford-Diffraction Poland, 2003'
_computing_data_collection 'CrysAlis CCD; Oxford-Diffraction Poland, 2003'
_computing_data_reduction 'CrysAlis RED; Oxford-Diffraction Poland, 2003'
_computing_structure_refinement 'SHELXL-2013 (Sheldrick, 2013)'
_computing_structure_solution 'SHELXS-97 (Sheldrick, 1990)'
_diffrn_ambient_temperature 100(2)
_diffrn_measured_fraction_theta_full 0.997
_diffrn_measured_fraction_theta_max 0.579
_diffrn_measurement_device_type
;
Kuma KM4 kappa-geometry diffractometer with a CCD detector
;
_diffrn_measurement_method /w
_diffrn_radiation_source 'normal-focus sealed tube'
_diffrn_radiation_type MoK\a
_diffrn_radiation_wavelength 0.71073
_diffrn_reflns_av_R_equivalents 0.0285
_diffrn_reflns_av_unetI/netI 0.0180
_diffrn_reflns_Laue_measured_fraction_full 0.997
_diffrn_reflns_Laue_measured_fraction_max 0.579
_diffrn_reflns_limit_h_max 17
_diffrn_reflns_limit_h_min -13
_diffrn_reflns_limit_k_max 19
_diffrn_reflns_limit_k_min -14
_diffrn_reflns_limit_l_max 26
_diffrn_reflns_limit_l_min -26
_diffrn_reflns_number 24177
_diffrn_reflns_point_group_measured_fraction_full 0.997
_diffrn_reflns_point_group_measured_fraction_max 0.579
_diffrn_reflns_theta_full 25.500
_diffrn_reflns_theta_max 36.787
_diffrn_reflns_theta_min 3.011
_exptl_absorpt_coefficient_mu 1.500
_exptl_absorpt_correction_T_max 0.706
_exptl_absorpt_correction_T_min 0.481
_exptl_absorpt_correction_type analytical
_exptl_absorpt_process_details
;
CrysAlis RED, Oxford Diffraction Ltd.,
Version 1.171.33.66 (release 28-04-2010 CrysAlis171 .NET)
(compiled Apr 28 2010,14:27:37)
Analytical numeric absorption correction using a multifaceted crystal
                        model based on expressions derived by R.C. Clark & J.S.
(Clark, R. C. & Reid, J. S. (1995). Acta Cryst. A51, 887-897)
;
_exptl_crystal_colour dark-blue
_exptl_crystal_density_diffrn 1.869
_exptl_crystal_description block
_exptl_crystal_F_000 1720
_exptl_crystal_size_max 0.480
_exptl_crystal_size_mid 0.340
_exptl_crystal_size_min 0.260
_refine_diff_density_max 1.270
_refine_diff_density_min -0.601
_refine_diff_density_rms 0.096
_refine_ls_extinction_coef .
_refine_ls_extinction_method none
_refine_ls_goodness_of_fit_ref 1.099
_refine_ls_hydrogen_treatment constr
_refine_ls_matrix_type full
_refine_ls_number_parameters 261
_refine_ls_number_reflns 4412
_refine_ls_number_restraints 0
_refine_ls_restrained_S_all 1.099
_refine_ls_R_factor_all 0.0449
_refine_ls_R_factor_gt 0.0378
_refine_ls_shift/su_max 0.002
_refine_ls_shift/su_mean 0.000
_refine_ls_structure_factor_coef Fsqd
_refine_ls_weighting_details
;
 w=1/[\s^2^(Fo^2^)+(0.0792P)^2^]
 where P=(Fo^2^+2Fc^2^)/3
;
_refine_ls_weighting_scheme calc
_refine_ls_wR_factor_gt 0.1097
_refine_ls_wR_factor_ref 0.1127
_reflns_Friedel_coverage 0.000
_reflns_Friedel_fraction_full .
_reflns_Friedel_fraction_max .
_reflns_number_gt 3669
_reflns_number_total 4412
_reflns_threshold_expression 'I > 2\s(I)'
_cod_data_source_file ICA-2020-510-119751.cif
_cod_data_source_block b2411a
_cod_database_code 1564426
_shelx_space_group_comment
;
The symmetry employed for this shelxl refinement is uniquely defined
by the following loop, which should always be used as a source of
symmetry information in preference to the above space-group names.
They are only intended as comments.
;
_shelx_estimated_absorpt_t_min 0.533
_shelx_estimated_absorpt_t_max 0.696
_shelxl_version_number 2013-2

loop_
_space_group_symop_operation_xyz
'x, y, z'
'-x+1/2, -y, z+1/2'
'-x, y+1/2, -z+1/2'
'x+1/2, -y+1/2, -z'
'-x, -y, -z'
'x-1/2, y, -z-1/2'
'x, -y-1/2, z-1/2'
'-x-1/2, y-1/2, z'

loop_
_atom_site_label
_atom_site_type_symbol
_atom_site_fract_x
_atom_site_fract_y
_atom_site_fract_z
_atom_site_U_iso_or_equiv
_atom_site_adp_type
_atom_site_occupancy
_atom_site_site_symmetry_order
_atom_site_calc_flag
_atom_site_refinement_flags_posn
_atom_site_refinement_flags_adp
_atom_site_refinement_flags_occupancy
_atom_site_disorder_assembly
_atom_site_disorder_group
Cu1 Cu 0.72161(2) 0.18968(2) 0.69446(2) 0.01627(9) Uani 1 1 d . . . . .
O1 O 0.43756(18) 0.11426(13) 0.50833(10) 0.0250(4) Uani 0.819(4) 1 d . . P A 1
O2 O 0.31180(13) 0.05688(11) 0.59114(8) 0.0256(4) Uani 0.819(4) 1 d . . P A 1
N3 N 0.4213(2) 0.07821(18) 0.57406(13) 0.0203(5) Uani 0.819(4) 1 d . . P A 1
N4 N 0.5648(2) 0.13138(16) 0.49960(12) 0.0224(5) Uani 0.819(4) 1 d . . P A 1
O11 O 0.4041(8) 0.0998(6) 0.5261(5) 0.0201(19) Uiso 0.181(4) 1 d . . P A 2
O21 O 0.5495(7) 0.1526(5) 0.4539(4) 0.031(2) Uiso 0.181(4) 1 d . . P A 2
N31 N 0.5273(10) 0.1233(9) 0.5093(6) 0.025(3) Uiso 0.181(4) 1 d . . P A 2
N41 N 0.4012(11) 0.0657(9) 0.5896(7) 0.020(3) Uiso 0.181(4) 1 d . . P A 2
O3 O 0.87888(12) 0.19731(8) 0.78406(7) 0.0237(3) Uani 1 1 d . . . . .
O4 O 0.67788(11) 0.23465(8) 0.78479(6) 0.0214(2) Uani 1 1 d . . . . .
O5 O 0.79656(13) 0.26607(10) 0.87037(7) 0.0307(3) Uani 1 1 d . . . . .
O6 O 0.78281(11) 0.31849(8) 0.67386(8) 0.0223(3) Uani 1 1 d . . . . .
O7 O 0.60421(11) 0.29552(8) 0.62242(7) 0.0234(3) Uani 1 1 d . . . . .
O8 O 0.70725(13) 0.42654(9) 0.60915(7) 0.0303(3) Uani 1 1 d . . . . .
N1 N 0.63406(11) 0.06955(9) 0.71147(7) 0.0180(3) Uani 1 1 d . . . . .
N2 N 0.81371(13) 0.14628(10) 0.61471(7) 0.0194(3) Uani 1 1 d . . . . .
N5 N 0.78826(13) 0.23359(11) 0.81467(8) 0.0208(3) Uani 1 1 d . . . . .
N6 N 0.69687(13) 0.34854(10) 0.63361(7) 0.0205(3) Uani 1 1 d . . . . .
C1 C 0.65222(15) 0.02920(11) 0.77063(9) 0.0211(3) Uani 1 1 d . . . . .
H1 H 0.7133 0.0554 0.8000 0.025 Uiso 1 1 calc R U . . .
C2 C 0.58517(17) -0.04911(12) 0.79049(10) 0.0249(3) Uani 1 1 d . . . . .
H2 H 0.5989 -0.0755 0.8330 0.030 Uiso 1 1 calc R U . . .
C3 C 0.49824(17) -0.08794(13) 0.74745(10) 0.0263(4) Uani 1 1 d . . . . .
H3 H 0.4513 -0.1418 0.7599 0.032 Uiso 1 1 calc R U . . .
C4 C 0.47979(15) -0.04843(13) 0.68635(9) 0.0236(4) Uani 1 1 d . . . . .
H4 H 0.4205 -0.0748 0.6561 0.028 Uiso 1 1 calc R U . . .
C5 C 0.54916(13) 0.03072(11) 0.66937(8) 0.0188(3) Uani 1 1 d . . . . .
C6 C 0.53315(14) 0.07342(12) 0.60387(9) 0.0207(3) Uani 1 1 d . . . . .
C7 C 0.62031(16) 0.10815(11) 0.55588(9) 0.0209(3) Uani 1 1 d . . . . .
C8 C 0.76023(16) 0.11871(12) 0.55763(9) 0.0203(3) Uani 1 1 d . . . . .
C9 C 0.83209(19) 0.10182(13) 0.50154(9) 0.0273(4) Uani 1 1 d . . . . .
H9 H 0.7921 0.0822 0.4617 0.033 Uiso 1 1 calc R U . . .
C10 C 0.96296(19) 0.11392(15) 0.50422(10) 0.0319(4) Uani 1 1 d . . . . .
H10 H 1.0140 0.1032 0.4661 0.038 Uiso 1 1 calc R U . . .
C11 C 1.01871(17) 0.14167(13) 0.56276(10) 0.0301(4) Uani 1 1 d . . . . .
H11 H 1.1086 0.1496 0.5658 0.036 Uiso 1 1 calc R U . . .
C12 C 0.94138(16) 0.15763(13) 0.61680(9) 0.0249(4) Uani 1 1 d . . . . .
H12 H 0.9796 0.1774 0.6570 0.030 Uiso 1 1 calc R U . . .

loop_
_atom_site_aniso_label
_atom_site_aniso_U_11
_atom_site_aniso_U_22
_atom_site_aniso_U_33
_atom_site_aniso_U_23
_atom_site_aniso_U_13
_atom_site_aniso_U_12
Cu1 0.01724(10) 0.01517(15) 0.01640(16) 0.00013(7) -0.00205(6) -0.00062(6)
O1 0.0203(7) 0.0338(10) 0.0207(9) 0.0022(7) -0.0049(7) -0.0016(7)
O2 0.0150(6) 0.0320(9) 0.0299(9) -0.0036(7) -0.0015(6) -0.0017(6)
N3 0.0176(8) 0.0249(11) 0.0183(13) -0.0022(9) -0.0024(9) 0.0008(8)
N4 0.0208(9) 0.0264(11) 0.0200(12) 0.0001(8) -0.0041(8) -0.0003(8)
O3 0.0215(5) 0.0274(7) 0.0222(7) -0.0002(5) -0.0024(5) 0.0010(4)
O4 0.0206(5) 0.0232(6) 0.0205(6) -0.0015(5) -0.0023(5) 0.0007(4)
O5 0.0412(7) 0.0335(8) 0.0174(7) -0.0061(6) -0.0012(5) -0.0089(6)
O6 0.0234(5) 0.0198(6) 0.0238(7) 0.0025(5) -0.0080(4) -0.0016(4)
O7 0.0197(5) 0.0202(6) 0.0302(7) -0.0006(5) -0.0048(5) -0.0030(4)
O8 0.0376(7) 0.0178(6) 0.0355(8) 0.0085(6) -0.0078(6) -0.0045(5)
N1 0.0175(5) 0.0180(6) 0.0185(7) -0.0002(6) -0.0001(5) 0.0010(5)
N2 0.0192(5) 0.0174(7) 0.0215(7) 0.0016(5) -0.0008(5) 0.0002(5)
N5 0.0243(6) 0.0190(8) 0.0192(7) 0.0014(6) -0.0018(5) -0.0030(5)
N6 0.0226(5) 0.0175(7) 0.0213(8) 0.0005(6) -0.0016(5) -0.0011(5)
C1 0.0235(6) 0.0182(7) 0.0216(8) 0.0004(6) -0.0008(6) 0.0016(6)
C2 0.0302(7) 0.0190(8) 0.0255(9) 0.0023(7) 0.0068(7) 0.0026(7)
C3 0.0250(6) 0.0186(8) 0.0351(11) 0.0001(7) 0.0105(7) -0.0027(6)
C4 0.0177(6) 0.0210(8) 0.0321(10) -0.0060(7) 0.0032(6) -0.0019(6)
C5 0.0156(5) 0.0182(8) 0.0227(8) -0.0040(6) -0.0005(6) 0.0017(5)
C6 0.0196(6) 0.0189(8) 0.0235(9) -0.0066(6) -0.0051(6) 0.0035(6)
C7 0.0260(7) 0.0178(7) 0.0191(8) -0.0025(6) -0.0057(6) 0.0016(6)
C8 0.0260(7) 0.0161(7) 0.0189(8) 0.0025(6) -0.0010(6) -0.0001(6)
C9 0.0368(9) 0.0254(9) 0.0196(9) 0.0008(7) 0.0033(7) -0.0009(7)
C10 0.0371(9) 0.0303(10) 0.0283(10) 0.0050(8) 0.0128(8) 0.0010(8)
C11 0.0238(7) 0.0308(10) 0.0358(11) 0.0052(8) 0.0075(7) -0.0001(7)
C12 0.0212(6) 0.0258(9) 0.0276(9) 0.0025(7) 0.0000(6) -0.0003(6)

loop_
_atom_type_symbol
_atom_type_description
_atom_type_scat_dispersion_real
_atom_type_scat_dispersion_imag
_atom_type_scat_source
C C 0.0033 0.0016 'International Tables Vol C Tables 4.2.6.8 and 6.1.1.4'
H H 0.0000 0.0000 'International Tables Vol C Tables 4.2.6.8 and 6.1.1.4'
N N 0.0061 0.0033 'International Tables Vol C Tables 4.2.6.8 and 6.1.1.4'
O O 0.0106 0.0060 'International Tables Vol C Tables 4.2.6.8 and 6.1.1.4'
Cu Cu 0.3201 1.2651 'International Tables Vol C Tables 4.2.6.8 and 6.1.1.4'

loop_
_geom_angle_atom_site_label_1
_geom_angle_atom_site_label_2
_geom_angle_atom_site_label_3
_geom_angle
_geom_angle_site_symmetry_1
_geom_angle_site_symmetry_3
N2 Cu1 N1 95.31(6) . .
N2 Cu1 O4 164.08(5) . .
N1 Cu1 O4 90.95(5) . .
N2 Cu1 O6 88.02(6) . .
N1 Cu1 O6 171.06(5) . .
O4 Cu1 O6 87.98(6) . .
N2 Cu1 O7 87.40(5) . .
N1 Cu1 O7 114.39(5) . .
O4 Cu1 O7 103.32(5) . .
O6 Cu1 O7 57.37(5) . .
N4 O1 N3 107.45(16) . .
O2 N3 C6 133.1(3) . .
O2 N3 O1 117.24(19) . .
C6 N3 O1 109.7(2) . .
C7 N4 O1 105.8(2) . .
N31 O11 N41 109.8(9) . .
O21 N31 C7 123.4(10) . .
O21 N31 O11 119.4(11) . .
C7 N31 O11 117.2(10) . .
O11 N41 C6 98.1(7) . .
N5 O4 Cu1 102.57(10) . .
N6 O6 Cu1 102.57(9) . .
N6 O7 Cu1 83.14(9) . .
C1 N1 C5 118.47(14) . .
C1 N1 Cu1 117.66(11) . .
C5 N1 Cu1 123.60(11) . .
C8 N2 C12 118.46(16) . .
C8 N2 Cu1 126.17(12) . .
C12 N2 Cu1 114.79(12) . .
O5 N5 O3 124.26(14) . .
O5 N5 O4 119.05(15) . .
O3 N5 O4 116.67(15) . .
O8 N6 O7 123.30(14) . .
O8 N6 O6 119.87(13) . .
O7 N6 O6 116.83(13) . .
N1 C1 C2 122.47(16) . .
N1 C1 H1 118.8 . .
C2 C1 H1 118.8 . .
C3 C2 C1 118.70(17) . .
C3 C2 H2 120.7 . .
C1 C2 H2 120.7 . .
C4 C3 C2 119.63(17) . .
C4 C3 H3 120.2 . .
C2 C3 H3 120.2 . .
C3 C4 C5 119.08(17) . .
C3 C4 H4 120.5 . .
C5 C4 H4 120.5 . .
N1 C5 C4 121.64(16) . .
N1 C5 C6 118.10(14) . .
C4 C5 C6 120.25(15) . .
N3 C6 C7 103.83(19) . .
N41 C6 C7 121.0(5) . .
N3 C6 C5 122.36(19) . .
N41 C6 C5 105.2(5) . .
C7 C6 C5 133.50(14) . .
N4 C7 C6 113.25(17) . .
N31 C7 C6 94.0(5) . .
N4 C7 C8 115.59(18) . .
N31 C7 C8 134.9(5) . .
C6 C7 C8 131.11(15) . .
N2 C8 C9 122.02(16) . .
N2 C8 C7 117.75(16) . .
C9 C8 C7 120.21(16) . .
C10 C9 C8 119.02(18) . .
C10 C9 H9 120.5 . .
C8 C9 H9 120.5 . .
C11 C10 C9 119.30(18) . .
C11 C10 H10 120.3 . .
C9 C10 H10 120.3 . .
C10 C11 C12 118.70(17) . .
C10 C11 H11 120.7 . .
C12 C11 H11 120.7 . .
N2 C12 C11 122.49(18) . .
N2 C12 H12 118.8 . .
C11 C12 H12 118.8 . .

loop_
_geom_bond_atom_site_label_1
_geom_bond_atom_site_label_2
_geom_bond_distance
_geom_bond_site_symmetry_2
Cu1 N2 1.9799(15) .
Cu1 N1 1.9833(14) .
Cu1 O4 1.9913(13) .
Cu1 O6 2.0013(13) .
Cu1 O7 2.4379(13) .
O1 N4 1.366(3) .
O1 N3 1.437(3) .
O2 N3 1.236(3) .
N3 C6 1.319(3) .
N4 C7 1.321(3) .
O11 N31 1.376(13) .
O11 N41 1.377(14) .
O21 N31 1.218(15) .
N31 C7 1.373(12) .
N41 C6 1.415(12) .
O3 N5 1.2468(19) .
O4 N5 1.3041(18) .
O5 N5 1.222(2) .
O6 N6 1.2878(18) .
O7 N6 1.2537(18) .
O8 N6 1.2292(19) .
N1 C1 1.343(2) .
N1 C5 1.351(2) .
N2 C8 1.343(2) .
N2 C12 1.347(2) .
C1 C2 1.385(2) .
C1 H1 0.9500 .
C2 C3 1.377(3) .
C2 H2 0.9500 .
C3 C4 1.373(3) .
C3 H3 0.9500 .
C4 C5 1.392(2) .
C4 H4 0.9500 .
C5 C6 1.469(2) .
C6 C7 1.422(2) .
C7 C8 1.473(2) .
C8 C9 1.383(3) .
C9 C10 1.382(3) .
C9 H9 0.9500 .
C10 C11 1.379(3) .
C10 H10 0.9500 .
C11 C12 1.379(3) .
C11 H11 0.9500 .
C12 H12 0.9500 .

loop_
_geom_hbond_atom_site_label_D
_geom_hbond_atom_site_label_H
_geom_hbond_atom_site_label_A
_geom_hbond_distance_DH
_geom_hbond_distance_HA
_geom_hbond_distance_DA
_geom_hbond_angle_DHA
_geom_hbond_site_symmetry_A
C1 H1 O2 0.95 2.43 3.281(2) 148.7 6_657

loop_
_geom_torsion_atom_site_label_1
_geom_torsion_atom_site_label_2
_geom_torsion_atom_site_label_3
_geom_torsion_atom_site_label_4
_geom_torsion
_geom_torsion_site_symmetry_1
_geom_torsion_site_symmetry_2
_geom_torsion_site_symmetry_3
_geom_torsion_site_symmetry_4
N4 O1 N3 O2 -178.9(2) . . . .
N4 O1 N3 C6 -0.1(3) . . . .
N3 O1 N4 C7 -0.5(2) . . . .
N41 O11 N31 O21 178.0(11) . . . .
N41 O11 N31 C7 0.9(15) . . . .
N31 O11 N41 C6 -0.2(12) . . . .
Cu1 O4 N5 O5 173.28(13) . . . .
Cu1 O4 N5 O3 -7.94(16) . . . .
Cu1 O7 N6 O8 178.55(16) . . . .
Cu1 O7 N6 O6 -2.71(14) . . . .
Cu1 O6 N6 O8 -177.86(13) . . . .
Cu1 O6 N6 O7 3.35(17) . . . .
C5 N1 C1 C2 -1.5(2) . . . .
Cu1 N1 C1 C2 172.77(13) . . . .
N1 C1 C2 C3 1.2(3) . . . .
C1 C2 C3 C4 -0.2(3) . . . .
C2 C3 C4 C5 -0.4(3) . . . .
C1 N1 C5 C4 0.9(2) . . . .
Cu1 N1 C5 C4 -173.00(12) . . . .
C1 N1 C5 C6 -177.92(14) . . . .
Cu1 N1 C5 C6 8.14(19) . . . .
C3 C4 C5 N1 0.0(2) . . . .
C3 C4 C5 C6 178.84(15) . . . .
O2 N3 C6 N41 3(2) . . . .
O1 N3 C6 N41 -176(2) . . . .
O2 N3 C6 C7 179.1(3) . . . .
O1 N3 C6 C7 0.6(2) . . . .
O2 N3 C6 C5 4.6(4) . . . .
O1 N3 C6 C5 -173.89(16) . . . .
O11 N41 C6 N3 3.8(14) . . . .
O11 N41 C6 C7 -0.5(11) . . . .
O11 N41 C6 C5 -174.7(6) . . . .
N1 C5 C6 N3 -143.44(19) . . . .
C4 C5 C6 N3 37.7(3) . . . .
N1 C5 C6 N41 -142.9(6) . . . .
C4 C5 C6 N41 38.2(6) . . . .
N1 C5 C6 C7 43.9(2) . . . .
C4 C5 C6 C7 -134.94(19) . . . .
O1 N4 C7 N31 -1.0(17) . . . .
O1 N4 C7 C6 0.9(2) . . . .
O1 N4 C7 C8 178.58(16) . . . .
O21 N31 C7 N4 0.2(8) . . . .
O11 N31 C7 N4 177(3) . . . .
O21 N31 C7 C6 -178.1(12) . . . .
O11 N31 C7 C6 -1.0(10) . . . .
O21 N31 C7 C8 -0.4(17) . . . .
O11 N31 C7 C8 176.7(6) . . . .
N3 C6 C7 N4 -1.0(2) . . . .
N41 C6 C7 N4 0.3(7) . . . .
C5 C6 C7 N4 172.61(19) . . . .
N3 C6 C7 N31 -0.4(6) . . . .
N41 C6 C7 N31 1.0(8) . . . .
C5 C6 C7 N31 173.2(6) . . . .
N3 C6 C7 C8 -178.18(19) . . . .
N41 C6 C7 C8 -176.9(7) . . . .
C5 C6 C7 C8 -4.6(3) . . . .
C12 N2 C8 C9 0.0(3) . . . .
Cu1 N2 C8 C9 170.83(13) . . . .
C12 N2 C8 C7 -179.00(15) . . . .
Cu1 N2 C8 C7 -8.2(2) . . . .
N4 C7 C8 N2 144.39(18) . . . .
N31 C7 C8 N2 144.6(8) . . . .
C6 C7 C8 N2 -38.5(3) . . . .
N4 C7 C8 C9 -34.7(3) . . . .
N31 C7 C8 C9 -34.4(8) . . . .
C6 C7 C8 C9 142.50(19) . . . .
N2 C8 C9 C10 -0.2(3) . . . .
C7 C8 C9 C10 178.82(17) . . . .
C8 C9 C10 C11 0.6(3) . . . .
C9 C10 C11 C12 -0.8(3) . . . .
C8 N2 C12 C11 -0.3(3) . . . .
Cu1 N2 C12 C11 -172.10(14) . . . .
C10 C11 C12 N2 0.7(3) . . . .
